data_7034478
loop_
_publ_author_name
'Pimenta, Vanessa'
'Le, Quang Hoang Hanh'
'Clark, Lucy'
'Lhoste, J\'er\^ome'
'H\'emon-Ribaud, Annie'
'Leblanc, Marc'
'Gren\`eche, Jean-Marc'
'Dujardin, Gilles'
'Lightfoot, Philip'
'Maisonneuve, Vincent'

_publ_section_title
;
 New iron tetrazolate frameworks: synthesis, temperature effect, thermal
 behaviour, M\"ossbauer and magnetic studies.
;
_journal_issue 17
_journal_name_full 'Dalton transactions (Cambridge, England : 2003)'
_journal_page_first 7951
_journal_page_last 7959
_journal_paper_doi 10.1039/c5dt00281h
_journal_volume 44
_journal_year 2015
_chemical_formula_moiety 'C4 H12 F8 Fe5 N20 O2 1-,C2 H8 N 1+'
_chemical_formula_sum 'C6 H20 F8 Fe5 N21 O2'
_chemical_formula_weight 849.68
_chemical_name_systematic '[hdma](Fe5F8Ow2(amtetraz)4)'
_space_group_IT_number 10
_symmetry_cell_setting monoclinic
_symmetry_space_group_name_Hall '-P 2y'
_symmetry_space_group_name_H-M 'P 1 2/m 1'
_atom_sites_solution_hydrogens geom
_atom_sites_solution_primary direct
_atom_sites_solution_secondary difmap
_audit_creation_method SHELXL-97
_audit_update_record
;
2015-03-16 deposited with the CCDC.
2015-03-19 downloaded from the CCDC.
;
_cell_angle_alpha 90.00
_cell_angle_beta 110.439(6)
_cell_angle_gamma 90.00
_cell_formula_units_Z 1
_cell_length_a 6.6687(7)
_cell_length_b 12.2450(10)
_cell_length_c 9.0305(9)
_cell_measurement_reflns_used 2132
_cell_measurement_temperature 150(2)
_cell_measurement_theta_max 28.9
_cell_measurement_theta_min 2.4
_cell_volume 690.99(12)
_computing_cell_refinement 'SAINT-Plus (Bruker, 2007)'
_computing_data_collection 'APEX2 (Bruker, 2007)'
_computing_data_reduction 'SAINT-Plus (Bruker, 2007)'
_computing_structure_refinement 'SHELXL-97 (Sheldrick, 2008)'
_computing_structure_solution 'SHELXS-97 (Sheldrick, 2008)'
_diffrn_ambient_temperature 150(2)
_diffrn_measured_fraction_theta_full 0.992
_diffrn_measured_fraction_theta_max 0.992
_diffrn_measurement_device_type 'Bruker APEXII'
_diffrn_measurement_method '\w scans'
_diffrn_radiation_monochromator graphite
_diffrn_radiation_source 'fine-focus sealed tube'
_diffrn_radiation_type MoK\a
_diffrn_radiation_wavelength 0.71073
_diffrn_reflns_av_R_equivalents 0.1477
_diffrn_reflns_av_sigmaI/netI 0.1027
_diffrn_reflns_limit_h_max 9
_diffrn_reflns_limit_h_min -9
_diffrn_reflns_limit_k_max 17
_diffrn_reflns_limit_k_min -17
_diffrn_reflns_limit_l_max 12
_diffrn_reflns_limit_l_min -12
_diffrn_reflns_number 16982
_diffrn_reflns_theta_full 30.61
_diffrn_reflns_theta_max 30.61
_diffrn_reflns_theta_min 1.66
_diffrn_standards_decay_% 0
_diffrn_standards_interval_count 0
_diffrn_standards_number 0
_exptl_absorpt_coefficient_mu 2.665
_exptl_absorpt_correction_T_max 0.923
_exptl_absorpt_correction_T_min 0.774
_exptl_absorpt_correction_type multi-scan
_exptl_absorpt_process_details '(SHELX76; Sheldrick, 2008)'
_exptl_crystal_colour brown
_exptl_crystal_density_diffrn 2.042
_exptl_crystal_density_meas ?
_exptl_crystal_density_method 'not measured'
_exptl_crystal_description 'small platelets'
_exptl_crystal_F_000 421
_exptl_crystal_preparation 'Magnetic properties'
_exptl_crystal_size_max 0.16
_exptl_crystal_size_mid 0.08
_exptl_crystal_size_min 0.03
_refine_diff_density_max 2.082
_refine_diff_density_min -1.097
_refine_diff_density_rms 0.231
_refine_ls_extinction_method none
_refine_ls_goodness_of_fit_ref 1.060
_refine_ls_hydrogen_treatment constr
_refine_ls_matrix_type full
_refine_ls_number_parameters 112
_refine_ls_number_reflns 2206
_refine_ls_number_restraints 0
_refine_ls_restrained_S_all 1.060
_refine_ls_R_factor_all 0.1502
_refine_ls_R_factor_gt 0.0852
_refine_ls_shift/su_max 0.000
_refine_ls_shift/su_mean 0.000
_refine_ls_structure_factor_coef Fsqd
_refine_ls_weighting_details 'calc w=1/[\s^2^(Fo^2^)+(0.1354P)^2^+2.5109P] where P=(Fo^2^+2Fc^2^)/3'
_refine_ls_weighting_scheme calc
_refine_ls_wR_factor_gt 0.2212
_refine_ls_wR_factor_ref 0.2614
_reflns_number_gt 1269
_reflns_number_total 2206
_reflns_threshold_expression >2sigma(I)
_cod_data_source_file c5dt00281h2.cif
_cod_data_source_block '[hdma](Fe5F8Ow2(amtetraz)4)'
_cod_depositor_comments
;
The following automatic conversions were performed:

'_exptl_crystal_density_meas' value 'not measured' was changed to '?'
- the value is perceived as not measured.

Automatic conversion script
Id: cif_fix_values 3105 2015-03-04 15:46:00Z robertas 

 Adding full bibliography for 7034477--7034478.cif.
;
_cod_original_cell_volume 690.99(11)
_cod_original_sg_symbol_H-M 'P 2/m'
_cod_database_code 7034478

loop_
_symmetry_equiv_pos_as_xyz
'x, y, z'
'-x, y, -z'
'-x, -y, -z'
'x, -y, z'

loop_
_atom_site_label
_atom_site_type_symbol
_atom_site_fract_x
_atom_site_fract_y
_atom_site_fract_z
_atom_site_U_iso_or_equiv
_atom_site_adp_type
_atom_site_occupancy
_atom_site_symmetry_multiplicity
_atom_site_calc_flag
_atom_site_refinement_flags
Fe1 Fe 0.5000 0.0000 0.0000 0.0423(10) Uani 1 4 d S
Fe2 Fe 0.0000 0.0000 0.0000 0.0410(10) Uani 1 4 d S
Fe3 Fe 0.5000 0.36593(9) 0.5000 0.0232(4) Uani 1 2 d S
Fe4 Fe 0.0000 0.5000 0.5000 0.0274(6) Uani 1 4 d S
F1 F 0.190(2) 0.0000 -0.1361(7) 0.0397(18) Uani 1 2 d S
F2 F 0.2041(9) 0.3842(4) 0.5206(12) 0.065(2) Uani 1 1 d .
F3 F 0.587(2) 0.5000 0.6606(9) 0.044(2) Uani 0.50 2 d SP
OW3 O 0.587(2) 0.5000 0.6606(9) 0.044(2) Uani 0.50 2 d SP
F4 F 0.044(2) 0.5000 0.7241(12) 0.075(5) Uani 0.50 2 d SP
OW4 O 0.044(2) 0.5000 0.7241(12) 0.075(5) Uani 0.50 2 d SP
N1 N 0.209(2) 0.1248(7) 0.1406(12) 0.054(4) Uani 1 1 d .
N2 N 0.418(2) 0.1234(7) 0.1468(10) 0.059(4) Uani 1 1 d .
N3 N 0.522(2) 0.1964(7) 0.2489(11) 0.055(3) Uani 1 1 d .
N4 N 0.399(2) 0.2479(4) 0.3127(8) 0.046(2) Uani 1 1 d .
N5 N -0.0029(16) 0.2336(8) 0.2700(16) 0.071(4) Uani 1 1 d .
H5A H -0.1210 0.2011 0.2185 0.085 Uiso 1 1 calc R
H5B H -0.0007 0.2840 0.3370 0.085 Uiso 1 1 calc R
C1 C 0.204(2) 0.2018(8) 0.2425(12) 0.050(4) Uani 1 1 d .
C1A C 0.5000 0.401(3) 0.0000 0.044(7) Uiso 0.50 2 d SP
N1A N 0.457(8) 0.5000 -0.107(6) 0.036(10) Uiso 0.25 2 d SP
C2A C 0.185(3) 0.0000 -0.503(4) 0.027(4) Uiso 0.50 2 d SP
N2A N 0.003(11) 0.044(4) -0.446(6) 0.030(12) Uiso 0.125 1 d P

loop_
_atom_site_aniso_label
_atom_site_aniso_U_11
_atom_site_aniso_U_22
_atom_site_aniso_U_33
_atom_site_aniso_U_23
_atom_site_aniso_U_13
_atom_site_aniso_U_12
Fe1 0.075(2) 0.0087(11) 0.0174(14) 0.000 -0.0163(15) 0.000
Fe2 0.094(3) 0.0059(11) 0.0098(12) 0.000 0.0012(15) 0.000
Fe3 0.0333(9) 0.0055(5) 0.0221(7) 0.000 -0.0015(9) 0.000
Fe4 0.0318(13) 0.0070(7) 0.0343(12) 0.000 0.0002(14) 0.000
F1 0.072(5) 0.018(3) 0.015(3) 0.000 -0.002(5) 0.000
F2 0.041(4) 0.011(2) 0.146(8) 0.001(4) 0.037(5) 0.003(2)
F3 0.090(7) 0.010(3) 0.030(4) 0.000 0.019(6) 0.000
OW3 0.090(7) 0.010(3) 0.030(4) 0.000 0.019(6) 0.000
F4 0.148(15) 0.032(5) 0.029(5) 0.000 0.009(6) 0.000
OW4 0.148(15) 0.032(5) 0.029(5) 0.000 0.009(6) 0.000
N1 0.110(11) 0.017(4) 0.024(5) -0.007(3) 0.007(6) -0.008(5)
N2 0.122(12) 0.007(3) 0.016(4) -0.006(3) -0.018(5) 0.001(5)
N3 0.087(8) 0.020(4) 0.031(5) -0.005(4) -0.012(5) 0.000(5)
N4 0.092(6) 0.007(2) 0.023(3) 0.001(2) -0.002(5) 0.001(5)
N5 0.051(6) 0.046(6) 0.114(11) -0.042(6) 0.028(6) -0.006(5)
C1 0.098(10) 0.013(4) 0.026(5) -0.008(4) 0.006(6) -0.016(5)

loop_
_atom_type_symbol
_atom_type_description
_atom_type_scat_dispersion_real
_atom_type_scat_dispersion_imag
_atom_type_scat_source
C C 0.0033 0.0016 'International Tables Vol C Tables 4.2.6.8 and 6.1.1.4'
H H 0.0000 0.0000 'International Tables Vol C Tables 4.2.6.8 and 6.1.1.4'
N N 0.0061 0.0033 'International Tables Vol C Tables 4.2.6.8 and 6.1.1.4'
O O 0.0106 0.0060 'International Tables Vol C Tables 4.2.6.8 and 6.1.1.4'
F F 0.0171 0.0103 'International Tables Vol C Tables 4.2.6.8 and 6.1.1.4'
Fe Fe 0.3463 0.8444 'International Tables Vol C Tables 4.2.6.8 and 6.1.1.4'

loop_
_geom_angle_atom_site_label_1
_geom_angle_atom_site_label_2
_geom_angle_atom_site_label_3
_geom_angle
_geom_angle_site_symmetry_1
_geom_angle_site_symmetry_3
F1 Fe1 F1 180.0 . 3_655
F1 Fe1 N2 92.9(4) . 3_655
F1 Fe1 N2 87.1(4) 3_655 3_655
F1 Fe1 N2 87.1(4) . 4
F1 Fe1 N2 92.9(4) 3_655 4
N2 Fe1 N2 93.3(6) 3_655 4
F1 Fe1 N2 92.9(4) . 2_655
F1 Fe1 N2 87.1(4) 3_655 2_655
N2 Fe1 N2 86.7(6) 3_655 2_655
N2 Fe1 N2 180.0(3) 4 2_655
F1 Fe1 N2 87.1(4) . .
F1 Fe1 N2 92.9(4) 3_655 .
N2 Fe1 N2 179.999(1) 3_655 .
N2 Fe1 N2 86.7(6) 4 .
N2 Fe1 N2 93.3(6) 2_655 .
F1 Fe2 F1 179.999(1) . 3
F1 Fe2 N1 86.9(4) . .
F1 Fe2 N1 93.1(4) 3 .
F1 Fe2 N1 93.1(4) . 3
F1 Fe2 N1 86.9(4) 3 3
N1 Fe2 N1 180.000(1) . 3
F1 Fe2 N1 86.9(4) . 4
F1 Fe2 N1 93.1(4) 3 4
N1 Fe2 N1 90.2(6) . 4
N1 Fe2 N1 89.8(6) 3 4
F1 Fe2 N1 93.1(4) . 2
F1 Fe2 N1 86.9(4) 3 2
N1 Fe2 N1 89.8(6) . 2
N1 Fe2 N1 90.2(6) 3 2
N1 Fe2 N1 180.0(3) 4 2
F2 Fe3 F2 167.5(3) 2_656 .
F2 Fe3 F3 86.4(5) 2_656 .
F2 Fe3 F3 84.0(5) . .
F2 Fe3 OW3 84.0(5) 2_656 3_666
F2 Fe3 OW3 86.4(5) . 3_666
F3 Fe3 OW3 79.3(3) . 3_666
F2 Fe3 F3 84.0(5) 2_656 3_666
F2 Fe3 F3 86.4(5) . 3_666
F3 Fe3 F3 79.3(3) . 3_666
OW3 Fe3 F3 0.0(10) 3_666 3_666
F2 Fe3 N4 92.8(5) 2_656 .
F2 Fe3 N4 95.6(5) . .
F3 Fe3 N4 172.0(2) . .
OW3 Fe3 N4 92.7(2) 3_666 .
F3 Fe3 N4 92.7(2) 3_666 .
F2 Fe3 N4 95.6(5) 2_656 2_656
F2 Fe3 N4 92.8(5) . 2_656
F3 Fe3 N4 92.7(2) . 2_656
OW3 Fe3 N4 172.0(2) 3_666 2_656
F3 Fe3 N4 172.0(2) 3_666 2_656
N4 Fe3 N4 95.4(3) . 2_656
F2 Fe4 F2 94.6(3) . 4_565
F2 Fe4 F2 85.4(3) . 2_556
F2 Fe4 F2 180.0 4_565 2_556
F2 Fe4 F2 179.999(1) . 3_566
F2 Fe4 F2 85.4(3) 4_565 3_566
F2 Fe4 F2 94.6(3) 2_556 3_566
F2 Fe4 OW4 86.9(4) . 3_566
F2 Fe4 OW4 86.9(4) 4_565 3_566
F2 Fe4 OW4 93.1(4) 2_556 3_566
F2 Fe4 OW4 93.1(4) 3_566 3_566
F2 Fe4 F4 86.9(4) . 3_566
F2 Fe4 F4 86.9(4) 4_565 3_566
F2 Fe4 F4 93.1(4) 2_556 3_566
F2 Fe4 F4 93.1(4) 3_566 3_566
OW4 Fe4 F4 0.000(2) 3_566 3_566
F2 Fe4 F4 93.1(4) . .
F2 Fe4 F4 93.1(4) 4_565 .
F2 Fe4 F4 86.9(4) 2_556 .
F2 Fe4 F4 86.9(4) 3_566 .
OW4 Fe4 F4 180.000(4) 3_566 .
F4 Fe4 F4 180.000(4) 3_566 .
Fe1 F1 Fe2 110.7(3) . .
Fe4 F2 Fe3 137.5(3) . .
Fe3 F3 Fe3 100.7(3) 3_666 .
C1 N1 N2 104.4(11) . .
C1 N1 Fe2 138.3(12) . .
N2 N1 Fe2 116.9(8) . .
N3 N2 N1 107.7(12) . .
N3 N2 Fe1 135.8(12) . .
N1 N2 Fe1 116.5(7) . .
N2 N3 N4 112.2(13) . .
N3 N4 C1 103.8(7) . .
N3 N4 Fe3 126.4(9) . .
C1 N4 Fe3 129.5(11) . .
C1 N5 H5A 120.0 . .
C1 N5 H5B 120.0 . .
H5A N5 H5B 120.0 . .
N1 C1 N4 111.9(14) . .
N1 C1 N5 122.1(12) . .
N4 C1 N5 126.0(10) . .

loop_
_geom_bond_atom_site_label_1
_geom_bond_atom_site_label_2
_geom_bond_distance
_geom_bond_site_symmetry_2
Fe1 F1 2.001(11) .
Fe1 F1 2.001(11) 3_655
Fe1 N2 2.201(11) 3_655
Fe1 N2 2.201(11) 4
Fe1 N2 2.201(11) 2_655
Fe1 N2 2.201(11) .
Fe2 F1 2.051(12) .
Fe2 F1 2.051(12) 3
Fe2 N1 2.157(10) .
Fe2 N1 2.157(10) 3
Fe2 N1 2.157(10) 4
Fe2 N1 2.157(10) 2
Fe3 F2 2.058(6) 2_656
Fe3 F2 2.058(6) .
Fe3 F3 2.132(5) .
Fe3 OW3 2.132(5) 3_666
Fe3 F3 2.132(5) 3_666
Fe3 N4 2.146(6) .
Fe3 N4 2.146(6) 2_656
Fe4 F2 1.929(5) .
Fe4 F2 1.930(5) 4_565
Fe4 F2 1.930(5) 2_556
Fe4 F2 1.930(5) 3_566
Fe4 OW4 1.940(10) 3_566
Fe4 F4 1.940(10) 3_566
Fe4 F4 1.940(10) .
F3 Fe3 2.132(5) 3_666
N1 C1 1.325(14) .
N1 N2 1.377(16) .
N2 N3 1.299(11) .
N3 N4 1.319(17) .
N4 C1 1.352(17) .
N5 C1 1.537(19) .
N5 H5A 0.8600 .
N5 H5B 0.8600 .
